data_7247488
loop_
_publ_author_name
'Kobayashi, Akira'
'Yamagami, Jun'
'Ranjan, Subham'
'Takamizawa, Satoshi'
'Honda, Hisashi'

_publ_section_title
;
 Solid state <sup>1</sup>H, <sup>7</sup>Li, and <sup>13</sup>C NMR studies
 on new ionic plastic crystals of crown ether-Li-TFSA complexes.
;
_journal_issue 40
_journal_name_full 'Physical chemistry chemical physics : PCCP'
_journal_page_first 27836
_journal_page_last 27847
_journal_paper_doi 10.1039/d3cp02614k
_journal_volume 25
_journal_year 2023
_chemical_formula_sum 'C12 H20 F6 N Na O9 S2'
_chemical_formula_weight 523.40
_space_group_IT_number 15
_space_group_name_Hall '-C 2yc'
_space_group_name_H-M_alt 'C 1 2/c 1'
_symmetry_cell_setting monoclinic
_symmetry_space_group_name_H-M 'C 1 2/c 1'
_atom_sites_solution_hydrogens geom
_atom_sites_solution_primary direct
_atom_sites_solution_secondary difmap
_audit_creation_method SHELXL-97
_audit_update_record
;
2023-05-25 deposited with the CCDC.	2023-09-26 downloaded from the CCDC.
;
_cell_angle_alpha 90.00
_cell_angle_beta 113.231(14)
_cell_angle_gamma 90.00
_cell_formula_units_Z 8
_cell_length_a 29.292(13)
_cell_length_b 9.039(4)
_cell_length_c 18.545(9)
_cell_measurement_reflns_used 3907
_cell_measurement_temperature 296(2)
_cell_measurement_theta_max 25.015
_cell_measurement_theta_min 1.51
_cell_volume 4512(4)
_computing_cell_refinement 'APEX3 v2019.11 (Bruker AXS Inc., 2019)'
_computing_data_collection 'Bruker Instrument Service (Bruker AXS Inc.)'
_computing_data_reduction 'SAINT (Bruker AXS Inc.)'
_computing_molecular_graphics 'shelXle (C.B. Huebschle)'
_computing_structure_refinement 'SHELXL-2014 (Sheldrick, 2014)'
_computing_structure_solution 'SHELXT 2018/2 (Sheldrick, 2018)'
_diffrn_ambient_temperature 296(2)
_diffrn_detector_area_resol_mean 7.391
_diffrn_measured_fraction_theta_full 0.980
_diffrn_measured_fraction_theta_max 0.980
_diffrn_measurement_device_type 'Bruker D8 goniometer'
_diffrn_measurement_method 'phi and omega scans'
_diffrn_radiation_monochromator graphite
_diffrn_radiation_source 'sealed tube'
_diffrn_radiation_type MoK\a
_diffrn_radiation_wavelength 0.71073
_diffrn_reflns_av_R_equivalents 0.0803
_diffrn_reflns_av_sigmaI/netI 0.0669
_diffrn_reflns_limit_h_max 34
_diffrn_reflns_limit_h_min -31
_diffrn_reflns_limit_k_max 10
_diffrn_reflns_limit_k_min -10
_diffrn_reflns_limit_l_max 22
_diffrn_reflns_limit_l_min -20
_diffrn_reflns_number 16823
_diffrn_reflns_theta_full 25.02
_diffrn_reflns_theta_max 25.02
_diffrn_reflns_theta_min 1.51
_exptl_absorpt_coefficient_mu 0.346
_exptl_absorpt_correction_T_max 0.9340
_exptl_absorpt_correction_T_min 0.7459
_exptl_absorpt_process_details
;
 SADABS 2016/2: Krause, L., Herbst-Irmer, R., Sheldrick G.M. & Stalke D.,
 J. Appl. Cryst. 48 (2015) 3-10
;
_exptl_crystal_colour colourless
_exptl_crystal_density_diffrn 1.541
_exptl_crystal_density_method 'not measured'
_exptl_crystal_description block
_exptl_crystal_F_000 2144
_exptl_crystal_size_max 0.90
_exptl_crystal_size_mid 0.40
_exptl_crystal_size_min 0.20
_refine_diff_density_max 0.953
_refine_diff_density_min -0.642
_refine_diff_density_rms 0.129
_refine_ls_extinction_method none
_refine_ls_goodness_of_fit_ref 3.055
_refine_ls_hydrogen_treatment mixed
_refine_ls_matrix_type full
_refine_ls_number_parameters 488
_refine_ls_number_reflns 3907
_refine_ls_number_restraints 1932
_refine_ls_restrained_S_all 3.627
_refine_ls_R_factor_all 0.1833
_refine_ls_R_factor_gt 0.1478
_refine_ls_shift/su_max 0.000
_refine_ls_shift/su_mean 0.000
_refine_ls_structure_factor_coef Fsqd
_refine_ls_weighting_details 'calc w=1/[\s^2^(Fo^2^)+(0.1000P)^2^+0.0000P] where P=(Fo^2^+2Fc^2^)/3'
_refine_ls_weighting_scheme calc
_refine_ls_wR_factor_gt 0.4292
_refine_ls_wR_factor_ref 0.4546
_reflns_number_gt 2607
_reflns_number_total 3907
_reflns_threshold_expression >2sigma(I)
_cod_data_source_file d3cp02614k2.cif
_cod_data_source_block Na15C5_NTf2_296K
_cod_depositor_comments 'Adding full bibliography for 7247487--7247488.cif.'
_cod_database_code 7247488

loop_
_symmetry_equiv_pos_as_xyz
'x, y, z'
'-x, y, -z+1/2'
'x+1/2, y+1/2, z'
'-x+1/2, y+1/2, -z+1/2'
'-x, -y, -z'
'x, -y, z-1/2'
'-x+1/2, -y+1/2, -z'
'x+1/2, -y+1/2, z-1/2'

loop_
_atom_site_label
_atom_site_type_symbol
_atom_site_fract_x
_atom_site_fract_y
_atom_site_fract_z
_atom_site_U_iso_or_equiv
_atom_site_adp_type
_atom_site_occupancy
_atom_site_symmetry_multiplicity
_atom_site_calc_flag
_atom_site_refinement_flags
_atom_site_disorder_assembly
_atom_site_disorder_group
O9 O 0.3503(3) 0.2225(10) 0.1758(5) 0.113(3) Uani 1 1 d U . .
S1 S 0.37170(10) 0.2518(2) 0.25756(14) 0.0743(10) Uani 1 1 d U . .
S2 S 0.39750(8) 0.5109(3) 0.34613(15) 0.0790(10) Uani 1 1 d U . .
Na9 Na 0.34629(11) 0.2398(3) 0.43344(17) 0.0657(11) Uani 1 1 d DU . .
F1A F 0.4637(5) 0.6937(15) 0.4363(7) 0.107(4) Uani 0.50 1 d PDU A 1
F2A F 0.4599(5) 0.6795(14) 0.3201(7) 0.100(4) Uani 0.50 1 d PDU A 1
F3A F 0.4927(5) 0.5053(14) 0.4012(8) 0.106(4) Uani 0.50 1 d PDU A 1
C4A C 0.4568(6) 0.6030(15) 0.3778(8) 0.096(4) Uani 0.50 1 d PDU A 1
F5A F 0.4512(5) 0.1119(19) 0.2606(9) 0.125(4) Uani 0.50 1 d PDU B 1
F6A F 0.3976(6) -0.0249(16) 0.2769(10) 0.137(5) Uani 0.50 1 d PDU B 1
F7A F 0.4412(7) 0.1191(19) 0.3681(9) 0.134(5) Uani 0.50 1 d PDU B 1
C8A C 0.4184(7) 0.106(2) 0.2921(10) 0.132(5) Uani 0.50 1 d PDU B 1
F1B F 0.4812(5) 0.6331(15) 0.4326(7) 0.111(4) Uani 0.50 1 d PDU A 2
F2B F 0.4740(6) 0.6159(16) 0.3143(7) 0.110(4) Uani 0.50 1 d PDU A 2
F3B F 0.4944(6) 0.4290(15) 0.3889(9) 0.118(4) Uani 0.50 1 d PDU A 2
C4B C 0.4666(7) 0.5473(15) 0.3708(8) 0.101(4) Uani 0.50 1 d PDU A 2
F5B F 0.4614(8) 0.205(2) 0.2658(12) 0.161(6) Uani 0.50 1 d PDU B 2
F6B F 0.4255(7) 0.0143(17) 0.2846(11) 0.147(5) Uani 0.50 1 d PDU B 2
F7B F 0.4555(7) 0.1753(19) 0.3749(9) 0.133(5) Uani 0.50 1 d PDU B 2
C8B C 0.4330(7) 0.1549(19) 0.2996(10) 0.133(5) Uani 0.50 1 d PDU B 2
O8 O 0.3702(4) 0.6450(10) 0.3253(6) 0.137(3) Uani 1 1 d U A .
O6 O 0.3440(3) 0.2077(8) 0.3008(4) 0.091(2) Uani 1 1 d U A .
O7 O 0.3978(3) 0.4297(8) 0.4122(4) 0.090(2) Uani 1 1 d U A .
N1 N 0.3904(3) 0.4143(8) 0.2722(4) 0.078(2) Uani 1 1 d U A .
C1C C 0.4232(7) 0.1021(13) 0.5971(6) 0.136(4) Uani 0.682(7) 1 d PDU A 1
H1CA H 0.3997 0.0712 0.6191 0.164 Uiso 0.682(7) 1 calc PR A 1
H1CB H 0.4560 0.1048 0.6393 0.164 Uiso 0.682(7) 1 calc PR A 1
C2C C 0.4232(5) -0.0097(11) 0.5364(8) 0.138(4) Uani 0.682(7) 1 d PDU A 1
H2CA H 0.4520 0.0068 0.5240 0.165 Uiso 0.682(7) 1 calc PR A 1
H2CB H 0.4258 -0.1084 0.5582 0.165 Uiso 0.682(7) 1 calc PR A 1
O1C O 0.3823(3) -0.0017(9) 0.4705(6) 0.133(3) Uani 0.682(7) 1 d PDU A 1
C4C C 0.3501(4) -0.1137(10) 0.4602(11) 0.124(4) Uani 0.682(7) 1 d PDU A 1
H4CA H 0.3437 -0.1256 0.5074 0.149 Uiso 0.682(7) 1 calc PR A 1
H4CB H 0.3648 -0.2047 0.4517 0.149 Uiso 0.682(7) 1 calc PR A 1
C5C C 0.3008(4) -0.0861(10) 0.3902(9) 0.117(3) Uani 0.682(7) 1 d PDU A 1
H5CA H 0.3059 -0.0934 0.3417 0.140 Uiso 0.682(7) 1 calc PR A 1
H5CB H 0.2768 -0.1608 0.3893 0.140 Uiso 0.682(7) 1 calc PR A 1
O2C O 0.2833(3) 0.0479(8) 0.3956(6) 0.103(3) Uani 0.682(7) 1 d PDU A 1
C7C C 0.2429(4) 0.0901(10) 0.3313(9) 0.111(3) Uani 0.682(7) 1 d PDU A 1
H7CA H 0.2160 0.0200 0.3218 0.133 Uiso 0.682(7) 1 calc PR A 1
H7CB H 0.2512 0.0910 0.2856 0.133 Uiso 0.682(7) 1 calc PR A 1
C8C C 0.2261(3) 0.2438(11) 0.3441(11) 0.114(4) Uani 0.682(7) 1 d PDU A 1
H8CA H 0.2033 0.2822 0.2940 0.136 Uiso 0.682(7) 1 calc PR A 1
H8CB H 0.2082 0.2354 0.3781 0.136 Uiso 0.682(7) 1 calc PR A 1
O3C O 0.2634(3) 0.3409(9) 0.3759(5) 0.105(3) Uani 0.682(7) 1 d PDU A 1
C10C C 0.2527(4) 0.4490(15) 0.4160(8) 0.118(4) Uani 0.682(7) 1 d PDU A 1
H10A H 0.2304 0.4099 0.4384 0.142 Uiso 0.682(7) 1 calc PR A 1
H10B H 0.2352 0.5269 0.3797 0.142 Uiso 0.682(7) 1 calc PR A 1
C11C C 0.2972(5) 0.5159(13) 0.4812(8) 0.115(3) Uani 0.682(7) 1 d PDU A 1
H11A H 0.3136 0.5847 0.4590 0.137 Uiso 0.682(7) 1 calc PR A 1
H11B H 0.2862 0.5707 0.5164 0.137 Uiso 0.682(7) 1 calc PR A 1
O4C O 0.3297(3) 0.4101(11) 0.5220(5) 0.111(3) Uani 0.682(7) 1 d PDU A 1
C13C C 0.3718(4) 0.4653(12) 0.5769(7) 0.109(3) Uani 0.682(7) 1 d PDU A 1
H13A H 0.3646 0.5259 0.6143 0.131 Uiso 0.682(7) 1 calc PR A 1
H13B H 0.3898 0.5243 0.5531 0.131 Uiso 0.682(7) 1 calc PR A 1
C14C C 0.4006(6) 0.3308(15) 0.6154(5) 0.119(3) Uani 0.682(7) 1 d PDU A 1
H14A H 0.4315 0.3619 0.6568 0.143 Uiso 0.682(7) 1 calc PR A 1
H14B H 0.3819 0.2764 0.6397 0.143 Uiso 0.682(7) 1 calc PR A 1
O5C O 0.4111(4) 0.2388(10) 0.5665(5) 0.122(3) Uani 0.682(7) 1 d PDU A 1
C1D C 0.4101(12) 0.0108(18) 0.5710(10) 0.132(4) Uani 0.318(7) 1 d PDU A 2
H1DA H 0.4062 -0.0030 0.6201 0.158 Uiso 0.318(7) 1 calc PR A 2
H1DB H 0.4427 -0.0265 0.5784 0.158 Uiso 0.318(7) 1 calc PR A 2
C2D C 0.3728(11) -0.0818(15) 0.5114(12) 0.133(4) Uani 0.318(7) 1 d PDU A 2
H2DA H 0.3871 -0.1788 0.5117 0.159 Uiso 0.318(7) 1 calc PR A 2
H2DB H 0.3446 -0.0945 0.5259 0.159 Uiso 0.318(7) 1 calc PR A 2
O1D O 0.3563(6) -0.0270(10) 0.4378(10) 0.131(4) Uani 0.318(7) 1 d PDU A 2
C4D C 0.3184(7) -0.1021(12) 0.3867(15) 0.117(4) Uani 0.318(7) 1 d PDU A 2
H4DA H 0.3119 -0.1858 0.4141 0.140 Uiso 0.318(7) 1 calc PR A 2
H4DB H 0.3287 -0.1416 0.3469 0.140 Uiso 0.318(7) 1 calc PR A 2
C5D C 0.2710(6) -0.0227(17) 0.3465(16) 0.114(4) Uani 0.318(7) 1 d PDU A 2
H5DA H 0.2669 -0.0037 0.2928 0.137 Uiso 0.318(7) 1 calc PR A 2
H5DB H 0.2440 -0.0867 0.3447 0.137 Uiso 0.318(7) 1 calc PR A 2
O2D O 0.2672(4) 0.1071(14) 0.3799(12) 0.114(4) Uani 0.318(7) 1 d PDU A 2
C7D C 0.2298(4) 0.192(2) 0.3315(17) 0.113(4) Uani 0.318(7) 1 d PDU A 2
H7DA H 0.1985 0.1471 0.3258 0.136 Uiso 0.318(7) 1 calc PR A 2
H7DB H 0.2313 0.1926 0.2801 0.136 Uiso 0.318(7) 1 calc PR A 2
C8D C 0.2312(4) 0.347(2) 0.3591(17) 0.116(4) Uani 0.318(7) 1 d PDU A 2
H8DA H 0.2146 0.4091 0.3136 0.140 Uiso 0.318(7) 1 calc PR A 2
H8DB H 0.2120 0.3516 0.3914 0.140 Uiso 0.318(7) 1 calc PR A 2
O3D O 0.2758(4) 0.4035(14) 0.3998(9) 0.111(4) Uani 0.318(7) 1 d PDU A 2
C10D C 0.2771(7) 0.503(2) 0.4533(14) 0.111(4) Uani 0.318(7) 1 d PDU A 2
H10C H 0.2504 0.4809 0.4702 0.134 Uiso 0.318(7) 1 calc PR A 2
H10D H 0.2702 0.5995 0.4284 0.134 Uiso 0.318(7) 1 calc PR A 2
C11D C 0.3245(8) 0.513(2) 0.5245(11) 0.110(4) Uani 0.318(7) 1 d PDU A 2
H11C H 0.3472 0.5789 0.5137 0.132 Uiso 0.318(7) 1 calc PR A 2
H11D H 0.3177 0.5549 0.5674 0.132 Uiso 0.318(7) 1 calc PR A 2
O4D O 0.3465(7) 0.3788(18) 0.5465(7) 0.110(4) Uani 0.318(7) 1 d PDU A 2
C13D C 0.3928(9) 0.391(2) 0.6029(9) 0.113(4) Uani 0.318(7) 1 d PDU A 2
H13C H 0.3922 0.4390 0.6493 0.135 Uiso 0.318(7) 1 calc PR A 2
H13D H 0.4141 0.4478 0.5841 0.135 Uiso 0.318(7) 1 calc PR A 2
C14D C 0.4102(12) 0.236(2) 0.6197(6) 0.123(4) Uani 0.318(7) 1 d PDU A 2
H14C H 0.4439 0.2365 0.6592 0.147 Uiso 0.318(7) 1 calc PR A 2
H14D H 0.3896 0.1855 0.6422 0.147 Uiso 0.318(7) 1 calc PR A 2
O5D O 0.4095(6) 0.1562(16) 0.5573(7) 0.129(4) Uani 0.318(7) 1 d PDU A 2

loop_
_atom_site_aniso_label
_atom_site_aniso_U_11
_atom_site_aniso_U_22
_atom_site_aniso_U_33
_atom_site_aniso_U_23
_atom_site_aniso_U_13
_atom_site_aniso_U_12
O9 0.144(6) 0.124(5) 0.070(5) -0.010(4) 0.042(4) -0.025(4)
S1 0.0902(17) 0.0837(17) 0.0582(16) 0.0075(11) 0.0390(13) 0.0010(11)
S2 0.0719(15) 0.0885(17) 0.0665(17) 0.0060(12) 0.0166(11) -0.0147(12)
Na9 0.0760(19) 0.0706(19) 0.058(2) -0.0009(14) 0.0341(16) -0.0091(14)
F1A 0.105(7) 0.100(6) 0.107(7) -0.015(6) 0.033(5) -0.005(6)
F2A 0.105(6) 0.102(7) 0.105(6) 0.016(5) 0.053(5) -0.013(5)
F3A 0.090(6) 0.104(7) 0.122(7) 0.007(6) 0.038(5) 0.001(6)
C4A 0.095(5) 0.098(5) 0.096(5) 0.000(4) 0.038(4) -0.004(4)
F5A 0.118(6) 0.144(8) 0.143(7) -0.014(6) 0.086(6) 0.016(6)
F6A 0.134(8) 0.120(7) 0.153(8) -0.009(6) 0.053(6) 0.006(6)
F7A 0.129(8) 0.126(8) 0.135(8) 0.009(6) 0.038(6) 0.023(6)
C8A 0.132(6) 0.130(6) 0.134(6) -0.001(4) 0.053(4) 0.004(4)
F1B 0.097(6) 0.114(7) 0.103(6) -0.010(6) 0.020(5) -0.017(6)
F2B 0.107(7) 0.123(7) 0.110(7) 0.010(6) 0.054(5) -0.020(6)
F3B 0.097(6) 0.119(7) 0.128(7) -0.005(6) 0.034(5) 0.000(6)
C4B 0.099(5) 0.102(5) 0.101(5) 0.004(4) 0.039(4) -0.007(4)
F5B 0.150(8) 0.167(9) 0.180(9) -0.008(7) 0.081(6) 0.015(7)
F6B 0.142(8) 0.132(7) 0.155(7) -0.010(6) 0.047(6) 0.018(6)
F7B 0.120(7) 0.120(8) 0.135(8) -0.001(6) 0.025(6) 0.015(6)
C8B 0.133(6) 0.133(6) 0.134(6) -0.002(4) 0.055(4) 0.006(4)
O8 0.136(6) 0.111(5) 0.133(7) -0.005(5) 0.019(5) 0.011(5)
O6 0.102(4) 0.093(3) 0.092(4) -0.011(3) 0.053(3) -0.015(3)
O7 0.100(4) 0.100(4) 0.080(4) -0.003(3) 0.047(3) -0.021(3)
N1 0.079(4) 0.090(4) 0.066(4) 0.011(3) 0.030(3) -0.017(3)
C1C 0.134(5) 0.136(5) 0.133(5) 0.002(4) 0.046(4) -0.003(4)
C2C 0.136(5) 0.135(5) 0.136(5) 0.004(4) 0.048(4) 0.003(4)
O1C 0.133(4) 0.129(4) 0.131(4) 0.007(3) 0.044(3) -0.003(3)
C4C 0.128(5) 0.121(5) 0.124(5) 0.003(4) 0.051(3) -0.002(4)
C5C 0.119(4) 0.115(4) 0.118(4) 0.001(4) 0.049(3) -0.002(4)
O2C 0.104(4) 0.101(4) 0.104(4) 0.000(3) 0.042(3) -0.006(3)
C7C 0.107(4) 0.112(5) 0.111(5) 0.001(4) 0.041(3) -0.005(4)
C8C 0.112(4) 0.113(5) 0.114(5) 0.002(4) 0.042(3) -0.005(4)
O3C 0.100(4) 0.110(4) 0.110(4) 0.001(3) 0.046(3) -0.004(3)
C10C 0.116(5) 0.118(5) 0.119(5) 0.002(4) 0.046(3) 0.004(4)
C11C 0.117(4) 0.111(4) 0.114(4) 0.001(3) 0.043(3) 0.002(3)
O4C 0.109(4) 0.115(4) 0.112(4) -0.006(3) 0.047(3) -0.004(3)
C13C 0.113(5) 0.112(5) 0.108(5) -0.009(4) 0.049(3) -0.006(4)
C14C 0.118(4) 0.122(5) 0.118(4) -0.003(4) 0.047(3) -0.002(4)
O5C 0.123(4) 0.123(4) 0.118(4) 0.000(3) 0.044(3) -0.007(3)
C1D 0.133(5) 0.130(5) 0.130(5) 0.001(4) 0.051(4) 0.002(4)
C2D 0.133(5) 0.131(5) 0.132(5) 0.003(4) 0.050(4) -0.001(4)
O1D 0.132(5) 0.127(5) 0.130(5) 0.003(4) 0.048(4) -0.001(4)
C4D 0.117(5) 0.116(5) 0.118(5) -0.001(4) 0.048(4) -0.001(4)
C5D 0.114(5) 0.114(5) 0.115(5) 0.000(4) 0.046(4) -0.003(4)
O2D 0.114(5) 0.115(5) 0.114(5) 0.000(4) 0.045(3) -0.005(4)
C7D 0.111(5) 0.113(5) 0.114(5) 0.000(4) 0.043(4) -0.004(4)
C8D 0.115(5) 0.116(5) 0.116(5) 0.001(4) 0.044(4) 0.000(4)
O3D 0.110(5) 0.113(5) 0.113(5) 0.000(4) 0.048(4) 0.002(4)
C10D 0.112(5) 0.110(5) 0.111(5) -0.001(4) 0.043(3) 0.000(4)
C11D 0.110(5) 0.109(5) 0.111(5) -0.002(4) 0.045(4) 0.000(4)
O4D 0.111(4) 0.113(5) 0.109(5) -0.001(4) 0.047(3) -0.003(4)
C13D 0.113(5) 0.114(5) 0.113(5) -0.003(4) 0.046(3) -0.001(4)
C14D 0.122(5) 0.124(5) 0.122(5) 0.001(4) 0.048(4) -0.001(4)
O5D 0.129(5) 0.128(5) 0.128(5) 0.004(4) 0.047(3) 0.001(4)

loop_
_atom_type_symbol
_atom_type_description
_atom_type_scat_dispersion_real
_atom_type_scat_dispersion_imag
_atom_type_scat_source
C C 0.0033 0.0016 'International Tables Vol C Tables 4.2.6.8 and 6.1.1.4'
H H 0.0000 0.0000 'International Tables Vol C Tables 4.2.6.8 and 6.1.1.4'
F F 0.0171 0.0103 'International Tables Vol C Tables 4.2.6.8 and 6.1.1.4'
N N 0.0061 0.0033 'International Tables Vol C Tables 4.2.6.8 and 6.1.1.4'
Na Na 0.0362 0.0249 'International Tables Vol C Tables 4.2.6.8 and 6.1.1.4'
O O 0.0106 0.0060 'International Tables Vol C Tables 4.2.6.8 and 6.1.1.4'
S S 0.1246 0.1234 'International Tables Vol C Tables 4.2.6.8 and 6.1.1.4'

loop_
_geom_angle_atom_site_label_1
_geom_angle_atom_site_label_2
_geom_angle_atom_site_label_3
_geom_angle
_geom_angle_site_symmetry_1
_geom_angle_site_symmetry_3
_geom_angle_publ_flag
O6 S1 O9 116.5(5) . . ?
O6 S1 N1 114.3(4) . . ?
O9 S1 N1 109.9(5) . . ?
O6 S1 C8A 96.7(6) . . ?
O9 S1 C8A 101.2(6) . . ?
N1 S1 C8A 117.2(6) . . ?
O6 S1 C8B 107.8(6) . . ?
O9 S1 C8B 107.8(6) . . ?
N1 S1 C8B 98.9(6) . . ?
C8A S1 C8B 18.4(7) . . ?
O8 S2 O7 119.1(6) . . ?
O8 S2 N1 111.8(5) . . ?
O7 S2 N1 114.7(4) . . ?
O8 S2 C4A 93.5(6) . . ?
O7 S2 C4A 106.2(5) . . ?
N1 S2 C4A 108.7(5) . . ?
O8 S2 C4B 110.3(6) . . ?
O7 S2 C4B 103.6(5) . . ?
N1 S2 C4B 93.9(5) . . ?
C4A S2 C4B 18.8(5) . . ?
O1C Na9 O3C 136.2(3) . . ?
O1C Na9 O3D 149.8(5) . . ?
O3C Na9 O3D 17.2(3) . . ?
O1C Na9 O7 117.4(3) . . ?
O3C Na9 O7 104.0(3) . . ?
O3D Na9 O7 92.7(5) . . ?
O1C Na9 O2C 68.36(19) . . ?
O3C Na9 O2C 67.96(19) . . ?
O3D Na9 O2C 83.5(4) . . ?
O7 Na9 O2C 155.9(3) . . ?
O1C Na9 O1D 19.0(3) . . ?
O3C Na9 O1D 118.6(4) . . ?
O3D Na9 O1D 134.2(4) . . ?
O7 Na9 O1D 129.5(5) . . ?
O2C Na9 O1D 50.8(4) . . ?
O1C Na9 O5D 50.5(3) . . ?
O3C Na9 O5D 142.5(5) . . ?
O3D Na9 O5D 133.6(4) . . ?
O7 Na9 O5D 94.8(5) . . ?
O2C Na9 O5D 105.1(5) . . ?
O1D Na9 O5D 67.8(2) . . ?
O1C Na9 O4C 124.3(4) . . ?
O3C Na9 O4C 68.0(2) . . ?
O3D Na9 O4C 53.8(4) . . ?
O7 Na9 O4C 88.0(3) . . ?
O2C Na9 O4C 108.4(4) . . ?
O1D Na9 O4C 131.2(6) . . ?
O5D Na9 O4C 80.8(4) . . ?
O1C Na9 O4D 111.7(4) . . ?
O3C Na9 O4D 81.2(4) . . ?
O3D Na9 O4D 67.6(2) . . ?
O7 Na9 O4D 89.1(5) . . ?
O2C Na9 O4D 111.1(6) . . ?
O1D Na9 O4D 121.5(6) . . ?
O5D Na9 O4D 66.8(3) . . ?
O4C Na9 O4D 14.0(4) . . ?
O1C Na9 O2D 84.8(4) . . ?
O3C Na9 O2D 51.6(4) . . ?
O3D Na9 O2D 67.6(2) . . ?
O7 Na9 O2D 146.6(5) . . ?
O2C Na9 O2D 16.4(3) . . ?
O1D Na9 O2D 67.0(2) . . ?
O5D Na9 O2D 118.5(6) . . ?
O4C Na9 O2D 100.1(5) . . ?
O4D Na9 O2D 106.4(7) . . ?
O1C Na9 O5C 68.30(19) . . ?
O3C Na9 O5C 133.8(3) . . ?
O3D Na9 O5C 120.5(4) . . ?
O7 Na9 O5C 83.2(3) . . ?
O2C Na9 O5C 119.2(3) . . ?
O1D Na9 O5C 85.8(3) . . ?
O5D Na9 O5C 18.0(3) . . ?
O4C Na9 O5C 66.7(2) . . ?
O4D Na9 O5C 53.0(4) . . ?
O2D Na9 O5C 129.9(6) . . ?
O1C Na9 O6 90.8(3) . . ?
O3C Na9 O6 88.7(3) . . ?
O3D Na9 O6 97.5(5) . . ?
O7 Na9 O6 72.1(2) . . ?
O2C Na9 O6 84.8(3) . . ?
O1D Na9 O6 82.6(5) . . ?
O5D Na9 O6 128.3(5) . . ?
O4C Na9 O6 144.8(3) . . ?
O4D Na9 O6 155.8(5) . . ?
O2D Na9 O6 83.6(6) . . ?
O5C Na9 O6 135.6(3) . . ?
F2A C4A F3A 108.8(10) . . ?
F2A C4A F1A 108.0(10) . . ?
F3A C4A F1A 107.8(10) . . ?
F2A C4A S2 110.3(11) . . ?
F3A C4A S2 109.9(11) . . ?
F1A C4A S2 111.9(11) . . ?
F7A C8A F5A 109.0(11) . . ?
F7A C8A F6A 108.2(11) . . ?
F5A C8A F6A 107.6(11) . . ?
F7A C8A S1 107.9(12) . . ?
F5A C8A S1 113.2(12) . . ?
F6A C8A S1 110.8(13) . . ?
F3B C4B F1B 107.8(10) . . ?
F3B C4B F2B 108.1(10) . . ?
F1B C4B F2B 108.7(10) . . ?
F3B C4B S2 114.4(12) . . ?
F1B C4B S2 105.1(11) . . ?
F2B C4B S2 112.5(11) . . ?
F7B C8B F6B 109.9(11) . . ?
F7B C8B F5B 108.6(11) . . ?
F6B C8B F5B 108.6(11) . . ?
F7B C8B S1 112.2(13) . . ?
F6B C8B S1 108.3(13) . . ?
F5B C8B S1 109.1(14) . . ?
S1 O6 Na9 138.2(4) . . ?
S2 O7 Na9 135.5(4) . . ?
S1 N1 S2 126.5(5) . . ?
O5C C1C C2C 112.1(8) . . ?
O5C C1C H1CA 109.2 . . ?
C2C C1C H1CA 109.2 . . ?
O5C C1C H1CB 109.2 . . ?
C2C C1C H1CB 109.2 . . ?
H1CA C1C H1CB 107.9 . . ?
O1C C2C C1C 112.5(7) . . ?
O1C C2C H2CA 109.1 . . ?
C1C C2C H2CA 109.1 . . ?
O1C C2C H2CB 109.1 . . ?
C1C C2C H2CB 109.1 . . ?
H2CA C2C H2CB 107.8 . . ?
C2C O1C C4C 114.5(9) . . ?
C2C O1C Na9 116.4(5) . . ?
C4C O1C Na9 116.0(5) . . ?
O1C C4C C5C 111.8(7) . . ?
O1C C4C H4CA 109.3 . . ?
C5C C4C H4CA 109.3 . . ?
O1C C4C H4CB 109.3 . . ?
C5C C4C H4CB 109.3 . . ?
H4CA C4C H4CB 107.9 . . ?
O2C C5C C4C 110.2(7) . . ?
O2C C5C H5CA 109.6 . . ?
C4C C5C H5CA 109.6 . . ?
O2C C5C H5CB 109.6 . . ?
C4C C5C H5CB 109.6 . . ?
H5CA C5C H5CB 108.1 . . ?
C5C O2C C7C 114.5(8) . . ?
C5C O2C Na9 113.5(5) . . ?
C7C O2C Na9 110.6(5) . . ?
O2C C7C C8C 109.9(7) . . ?
O2C C7C H7CA 109.7 . . ?
C8C C7C H7CA 109.7 . . ?
O2C C7C H7CB 109.7 . . ?
C8C C7C H7CB 109.7 . . ?
H7CA C7C H7CB 108.2 . . ?
O3C C8C C7C 114.1(6) . . ?
O3C C8C H8CA 108.7 . . ?
C7C C8C H8CA 108.7 . . ?
O3C C8C H8CB 108.7 . . ?
C7C C8C H8CB 108.7 . . ?
H8CA C8C H8CB 107.6 . . ?
C10C O3C C8C 113.1(8) . . ?
C10C O3C Na9 116.5(4) . . ?
C8C O3C Na9 116.7(4) . . ?
O3C C10C C11C 114.8(6) . . ?
O3C C10C H10A 108.6 . . ?
C11C C10C H10A 108.6 . . ?
O3C C10C H10B 108.6 . . ?
C11C C10C H10B 108.6 . . ?
H10A C10C H10B 107.5 . . ?
O4C C11C C10C 111.1(7) . . ?
O4C C11C H11A 109.4 . . ?
C10C C11C H11A 109.4 . . ?
O4C C11C H11B 109.4 . . ?
C10C C11C H11B 109.4 . . ?
H11A C11C H11B 108.0 . . ?
C13C O4C C11C 113.2(8) . . ?
C13C O4C Na9 112.2(6) . . ?
C11C O4C Na9 110.8(6) . . ?
O4C C13C C14C 103.6(9) . . ?
O4C C13C H13A 111.0 . . ?
C14C C13C H13A 111.0 . . ?
O4C C13C H13B 111.0 . . ?
C14C C13C H13B 111.0 . . ?
H13A C13C H13B 109.0 . . ?
O5C C14C C13C 114.6(8) . . ?
O5C C14C H14A 108.6 . . ?
C13C C14C H14A 108.6 . . ?
O5C C14C H14B 108.6 . . ?
C13C C14C H14B 108.6 . . ?
H14A C14C H14B 107.6 . . ?
C1C O5C C14C 112.0(9) . . ?
C1C O5C Na9 113.5(6) . . ?
C14C O5C Na9 112.4(6) . . ?
O5D C1D C2D 117.8(7) . . ?
O5D C1D H1DA 107.8 . . ?
C2D C1D H1DA 107.8 . . ?
O5D C1D H1DB 107.8 . . ?
C2D C1D H1DB 107.8 . . ?
H1DA C1D H1DB 107.2 . . ?
O1D C2D C1D 114.5(9) . . ?
O1D C2D H2DA 108.6 . . ?
C1D C2D H2DA 108.6 . . ?
O1D C2D H2DB 108.6 . . ?
C1D C2D H2DB 108.6 . . ?
H2DA C2D H2DB 107.6 . . ?
C4D O1D C2D 113.5(10) . . ?
C4D O1D Na9 115.3(5) . . ?
C2D O1D Na9 112.9(7) . . ?
O1D C4D C5D 117.9(6) . . ?
O1D C4D H4DA 107.8 . . ?
C5D C4D H4DA 107.8 . . ?
O1D C4D H4DB 107.8 . . ?
C5D C4D H4DB 107.8 . . ?
H4DA C4D H4DB 107.2 . . ?
O2D C5D C4D 114.9(8) . . ?
O2D C5D H5DA 108.5 . . ?
C4D C5D H5DA 108.5 . . ?
O2D C5D H5DB 108.5 . . ?
C4D C5D H5DB 108.5 . . ?
H5DA C5D H5DB 107.5 . . ?
C7D O2D C5D 112.3(10) . . ?
C7D O2D Na9 112.5(7) . . ?
C5D O2D Na9 112.0(7) . . ?
O2D C7D C8D 113.6(9) . . ?
O2D C7D H7DA 108.8 . . ?
C8D C7D H7DA 108.8 . . ?
O2D C7D H7DB 108.8 . . ?
C8D C7D H7DB 108.8 . . ?
H7DA C7D H7DB 107.7 . . ?
O3D C8D C7D 116.5(7) . . ?
O3D C8D H8DA 108.2 . . ?
C7D C8D H8DA 108.2 . . ?
O3D C8D H8DB 108.2 . . ?
C7D C8D H8DB 108.2 . . ?
H8DA C8D H8DB 107.3 . . ?
C8D O3D C10D 114.7(10) . . ?
C8D O3D Na9 117.4(5) . . ?
C10D O3D Na9 116.9(5) . . ?
O3D C10D C11D 116.3(7) . . ?
O3D C10D H10C 108.2 . . ?
C11D C10D H10C 108.2 . . ?
O3D C10D H10D 108.2 . . ?
C11D C10D H10D 108.2 . . ?
H10C C10D H10D 107.4 . . ?
O4D C11D C10D 112.2(9) . . ?
O4D C11D H11C 109.2 . . ?
C10D C11D H11C 109.2 . . ?
O4D C11D H11D 109.2 . . ?
C10D C11D H11D 109.2 . . ?
H11C C11D H11D 107.9 . . ?
C13D O4D C11D 111.7(10) . . ?
C13D O4D Na9 111.6(7) . . ?
C11D O4D Na9 111.1(7) . . ?
O4D C13D C14D 103.8(13) . . ?
O4D C13D H13C 111.0 . . ?
C14D C13D H13C 111.0 . . ?
O4D C13D H13D 111.0 . . ?
C14D C13D H13D 111.0 . . ?
H13C C13D H13D 109.0 . . ?
O5D C14D C13D 115.7(9) . . ?
O5D C14D H14C 108.4 . . ?
C13D C14D H14C 108.4 . . ?
O5D C14D H14D 108.4 . . ?
C13D C14D H14D 108.4 . . ?
H14C C14D H14D 107.4 . . ?
C1D O5D C14D 111.4(10) . . ?
C1D O5D Na9 115.6(6) . . ?
C14D O5D Na9 113.0(7) . . ?

loop_
_geom_bond_atom_site_label_1
_geom_bond_atom_site_label_2
_geom_bond_distance
_geom_bond_site_symmetry_2
_geom_bond_publ_flag
O9 S1 1.419(8) . ?
S1 O6 1.404(7) . ?
S1 N1 1.554(8) . ?
S1 C8A 1.82(2) . ?
S1 C8B 1.87(2) . ?
S2 O8 1.419(9) . ?
S2 O7 1.425(7) . ?
S2 N1 1.568(8) . ?
S2 C4A 1.803(18) . ?
S2 C4B 1.920(19) . ?
Na9 O1C 2.404(8) . ?
Na9 O3C 2.412(7) . ?
Na9 O3D 2.414(9) . ?
Na9 O7 2.418(7) . ?
Na9 O2C 2.426(7) . ?
Na9 O1D 2.427(9) . ?
Na9 O5D 2.434(9) . ?
Na9 O4C 2.435(8) . ?
Na9 O4D 2.443(9) . ?
Na9 O2D 2.446(9) . ?
Na9 O5C 2.450(8) . ?
Na9 O6 2.452(7) . ?
F1A C4A 1.310(9) . ?
F2A C4A 1.307(10) . ?
F3A C4A 1.309(10) . ?
F5A C8A 1.306(10) . ?
F6A C8A 1.309(10) . ?
F7A C8A 1.305(10) . ?
F1B C4B 1.307(9) . ?
F2B C4B 1.307(10) . ?
F3B C4B 1.305(10) . ?
F5B C8B 1.303(10) . ?
F6B C8B 1.302(10) . ?
F7B C8B 1.301(10) . ?
C1C O5C 1.347(9) . ?
C1C C2C 1.513(10) . ?
C1C H1CA 0.9700 . ?
C1C H1CB 0.9700 . ?
C2C O1C 1.334(8) . ?
C2C H2CA 0.9700 . ?
C2C H2CB 0.9700 . ?
O1C C4C 1.345(9) . ?
C4C C5C 1.534(10) . ?
C4C H4CA 0.9700 . ?
C4C H4CB 0.9700 . ?
C5C O2C 1.335(8) . ?
C5C H5CA 0.9700 . ?
C5C H5CB 0.9700 . ?
O2C C7C 1.362(9) . ?
C7C C8C 1.522(9) . ?
C7C H7CA 0.9700 . ?
C7C H7CB 0.9700 . ?
C8C O3C 1.343(8) . ?
C8C H8CA 0.9700 . ?
C8C H8CB 0.9700 . ?
O3C C10C 1.339(8) . ?
C10C C11C 1.510(9) . ?
C10C H10A 0.9700 . ?
C10C H10B 0.9700 . ?
C11C O4C 1.351(9) . ?
C11C H11A 0.9700 . ?
C11C H11B 0.9700 . ?
O4C C13C 1.347(9) . ?
C13C C14C 1.492(10) . ?
C13C H13A 0.9700 . ?
C13C H13B 0.9700 . ?
C14C O5C 1.353(9) . ?
C14C H14A 0.9700 . ?
C14C H14B 0.9700 . ?
C1D O5D 1.337(9) . ?
C1D C2D 1.470(10) . ?
C1D H1DA 0.9700 . ?
C1D H1DB 0.9700 . ?
C2D O1D 1.349(10) . ?
C2D H2DA 0.9700 . ?
C2D H2DB 0.9700 . ?
O1D C4D 1.328(8) . ?
C4D C5D 1.476(10) . ?
C4D H4DA 0.9700 . ?
C4D H4DB 0.9700 . ?
C5D O2D 1.352(10) . ?
C5D H5DA 0.9700 . ?
C5D H5DB 0.9700 . ?
O2D C7D 1.346(10) . ?
C7D C8D 1.489(10) . ?
C7D H7DA 0.9700 . ?
C7D H7DB 0.9700 . ?
C8D O3D 1.328(9) . ?
C8D H8DA 0.9700 . ?
C8D H8DB 0.9700 . ?
O3D C10D 1.329(9) . ?
C10D C11D 1.494(10) . ?
C10D H10C 0.9700 . ?
C10D H10D 0.9700 . ?
C11D O4D 1.359(10) . ?
C11D H11C 0.9700 . ?
C11D H11D 0.9700 . ?
O4D C13D 1.351(10) . ?
C13D C14D 1.485(11) . ?
C13D H13C 0.9700 . ?
C13D H13D 0.9700 . ?
C14D O5D 1.357(10) . ?
C14D H14C 0.9700 . ?
C14D H14D 0.9700 . ?

loop_
_geom_torsion_atom_site_label_1
_geom_torsion_atom_site_label_2
_geom_torsion_atom_site_label_3
_geom_torsion_atom_site_label_4
_geom_torsion
_geom_torsion_site_symmetry_1
_geom_torsion_site_symmetry_2
_geom_torsion_site_symmetry_3
_geom_torsion_site_symmetry_4
_geom_torsion_publ_flag
O8 S2 C4A F2A -59.0(9) . . . . ?
O7 S2 C4A F2A 179.3(7) . . . . ?
N1 S2 C4A F2A 55.4(9) . . . . ?
C4B S2 C4A F2A 95(2) . . . . ?
O8 S2 C4A F3A -178.9(9) . . . . ?
O7 S2 C4A F3A 59.4(8) . . . . ?
N1 S2 C4A F3A -64.5(9) . . . . ?
C4B S2 C4A F3A -25.1(18) . . . . ?
O8 S2 C4A F1A 61.3(9) . . . . ?
O7 S2 C4A F1A -60.4(9) . . . . ?
N1 S2 C4A F1A 175.7(7) . . . . ?
C4B S2 C4A F1A -145(2) . . . . ?
O6 S1 C8A F7A -60.8(9) . . . . ?
O9 S1 C8A F7A -179.5(9) . . . . ?
N1 S1 C8A F7A 61.0(10) . . . . ?
C8B S1 C8A F7A 67(2) . . . . ?
O6 S1 C8A F5A 178.5(9) . . . . ?
O9 S1 C8A F5A 59.7(10) . . . . ?
N1 S1 C8A F5A -59.7(11) . . . . ?
C8B S1 C8A F5A -53(2) . . . . ?
O6 S1 C8A F6A 57.5(9) . . . . ?
O9 S1 C8A F6A -61.3(9) . . . . ?
N1 S1 C8A F6A 179.2(8) . . . . ?
C8B S1 C8A F6A -174(3) . . . . ?
O8 S2 C4B F3B -178.4(9) . . . . ?
O7 S2 C4B F3B 53.1(9) . . . . ?
N1 S2 C4B F3B -63.5(9) . . . . ?
C4A S2 C4B F3B 154(2) . . . . ?
O8 S2 C4B F1B 63.5(9) . . . . ?
O7 S2 C4B F1B -65.0(8) . . . . ?
N1 S2 C4B F1B 178.5(7) . . . . ?
C4A S2 C4B F1B 35.6(19) . . . . ?
O8 S2 C4B F2B -54.6(10) . . . . ?
O7 S2 C4B F2B 176.9(8) . . . . ?
N1 S2 C4B F2B 60.4(9) . . . . ?
C4A S2 C4B F2B -83(2) . . . . ?
O6 S1 C8B F7B -53.4(11) . . . . ?
O9 S1 C8B F7B -179.9(10) . . . . ?
N1 S1 C8B F7B 65.8(11) . . . . ?
C8A S1 C8B F7B -108(3) . . . . ?
O6 S1 C8B F6B 68.1(10) . . . . ?
O9 S1 C8B F6B -58.4(10) . . . . ?
N1 S1 C8B F6B -172.7(9) . . . . ?
C8A S1 C8B F6B 13(2) . . . . ?
O6 S1 C8B F5B -173.8(9) . . . . ?
O9 S1 C8B F5B 59.7(10) . . . . ?
N1 S1 C8B F5B -54.6(10) . . . . ?
C8A S1 C8B F5B 131(3) . . . . ?
O9 S1 O6 Na9 -170.3(6) . . . . ?
N1 S1 O6 Na9 -40.3(8) . . . . ?
C8A S1 O6 Na9 83.6(8) . . . . ?
C8B S1 O6 Na9 68.5(8) . . . . ?
O1C Na9 O6 S1 -100.7(7) . . . . ?
O3C Na9 O6 S1 123.2(7) . . . . ?
O3D Na9 O6 S1 108.4(8) . . . . ?
O7 Na9 O6 S1 17.9(7) . . . . ?
O2C Na9 O6 S1 -168.8(7) . . . . ?
O1D Na9 O6 S1 -117.8(8) . . . . ?
O5D Na9 O6 S1 -63.8(9) . . . . ?
O4C Na9 O6 S1 76.3(9) . . . . ?
O4D Na9 O6 S1 58.5(14) . . . . ?
O2D Na9 O6 S1 174.7(8) . . . . ?
O5C Na9 O6 S1 -41.5(9) . . . . ?
O8 S2 O7 Na9 88.4(7) . . . . ?
N1 S2 O7 Na9 -48.0(8) . . . . ?
C4A S2 O7 Na9 -168.0(6) . . . . ?
C4B S2 O7 Na9 -148.8(7) . . . . ?
O1C Na9 O7 S2 112.6(6) . . . . ?
O3C Na9 O7 S2 -52.6(7) . . . . ?
O3D Na9 O7 S2 -65.8(7) . . . . ?
O2C Na9 O7 S2 14.5(11) . . . . ?
O1D Na9 O7 S2 95.0(8) . . . . ?
O5D Na9 O7 S2 160.1(7) . . . . ?
O4C Na9 O7 S2 -119.4(6) . . . . ?
O4D Na9 O7 S2 -133.3(7) . . . . ?
O2D Na9 O7 S2 -14.1(11) . . . . ?
O5C Na9 O7 S2 173.8(6) . . . . ?
O6 Na9 O7 S2 31.2(6) . . . . ?
O6 S1 N1 S2 22.0(8) . . . . ?
O9 S1 N1 S2 155.2(6) . . . . ?
C8A S1 N1 S2 -90.1(8) . . . . ?
C8B S1 N1 S2 -92.2(8) . . . . ?
O8 S2 N1 S1 -123.9(7) . . . . ?
O7 S2 N1 S1 15.6(8) . . . . ?
C4A S2 N1 S1 134.3(7) . . . . ?
C4B S2 N1 S1 122.4(7) . . . . ?
O5C C1C C2C O1C -48.1(19) . . . . ?
C1C C2C O1C C4C -106.8(16) . . . . ?
C1C C2C O1C Na9 33.1(15) . . . . ?
O3C Na9 O1C C2C -141.9(10) . . . . ?
O3D Na9 O1C C2C -124.2(12) . . . . ?
O7 Na9 O1C C2C 59.0(11) . . . . ?
O2C Na9 O1C C2C -146.8(11) . . . . ?
O1D Na9 O1C C2C -167(2) . . . . ?
O5D Na9 O1C C2C -13.2(12) . . . . ?
O4C Na9 O1C C2C -48.7(11) . . . . ?
O4D Na9 O1C C2C -41.8(12) . . . . ?
O2D Na9 O1C C2C -147.3(12) . . . . ?
O5C Na9 O1C C2C -10.5(10) . . . . ?
O6 Na9 O1C C2C 129.2(10) . . . . ?
O3C Na9 O1C C4C -2.5(13) . . . . ?
O3D Na9 O1C C4C 15.2(15) . . . . ?
O7 Na9 O1C C4C -161.6(11) . . . . ?
O2C Na9 O1C C4C -7.4(11) . . . . ?
O1D Na9 O1C C4C -27.5(18) . . . . ?
O5D Na9 O1C C4C 126.2(13) . . . . ?
O4C Na9 O1C C4C 90.6(11) . . . . ?
O4D Na9 O1C C4C 97.6(12) . . . . ?
O2D Na9 O1C C4C -8.0(12) . . . . ?
O5C Na9 O1C C4C 128.8(12) . . . . ?
O6 Na9 O1C C4C -91.5(11) . . . . ?
C2C O1C C4C C5C 171.5(12) . . . . ?
Na9 O1C C4C C5C 31.4(17) . . . . ?
O1C C4C C5C O2C -50.6(19) . . . . ?
C4C C5C O2C C7C 172.2(12) . . . . ?
C4C C5C O2C Na9 43.8(14) . . . . ?
O1C Na9 O2C C5C -21.3(9) . . . . ?
O3C Na9 O2C C5C 162.3(10) . . . . ?
O3D Na9 O2C C5C 169.9(11) . . . . ?
O7 Na9 O2C C5C 87.6(11) . . . . ?
O1D Na9 O2C C5C -13.0(11) . . . . ?
O5D Na9 O2C C5C -56.6(10) . . . . ?
O4C Na9 O2C C5C -141.7(9) . . . . ?
O4D Na9 O2C C5C -127.1(10) . . . . ?
O2D Na9 O2C C5C 157(3) . . . . ?
O5C Na9 O2C C5C -68.7(10) . . . . ?
O6 Na9 O2C C5C 71.7(10) . . . . ?
O1C Na9 O2C C7C -151.7(9) . . . . ?
O3C Na9 O2C C7C 32.0(8) . . . . ?
O3D Na9 O2C C7C 39.5(9) . . . . ?
O7 Na9 O2C C7C -42.8(11) . . . . ?
O1D Na9 O2C C7C -143.4(11) . . . . ?
O5D Na9 O2C C7C 173.0(9) . . . . ?
O4C Na9 O2C C7C 87.9(8) . . . . ?
O4D Na9 O2C C7C 102.5(9) . . . . ?
O2D Na9 O2C C7C 26(2) . . . . ?
O5C Na9 O2C C7C 160.9(8) . . . . ?
O6 Na9 O2C C7C -58.7(8) . . . . ?
C5C O2C C7C C8C 179.8(12) . . . . ?
Na9 O2C C7C C8C -50.3(13) . . . . ?
O2C C7C C8C O3C 44.1(19) . . . . ?
C7C C8C O3C C10C -153.8(14) . . . . ?
C7C C8C O3C Na9 -14.5(17) . . . . ?
O1C Na9 O3C C10C 124.9(10) . . . . ?
O3D Na9 O3C C10C -24.0(19) . . . . ?
O7 Na9 O3C C10C -74.1(10) . . . . ?
O2C Na9 O3C C10C 129.8(11) . . . . ?
O1D Na9 O3C C10C 133.9(11) . . . . ?
O5D Na9 O3C C10C 43.7(13) . . . . ?
O4C Na9 O3C C10C 7.8(10) . . . . ?
O4D Na9 O3C C10C 12.7(11) . . . . ?
O2D Na9 O3C C10C 131.8(13) . . . . ?
O5C Na9 O3C C10C 19.9(12) . . . . ?
O6 Na9 O3C C10C -145.3(10) . . . . ?
O1C Na9 O3C C8C -12.9(13) . . . . ?
O3D Na9 O3C C8C -162(2) . . . . ?
O7 Na9 O3C C8C 148.0(11) . . . . ?
O2C Na9 O3C C8C -8.0(10) . . . . ?
O1D Na9 O3C C8C -3.9(13) . . . . ?
O5D Na9 O3C C8C -94.2(12) . . . . ?
O4C Na9 O3C C8C -130.1(12) . . . . ?
O4D Na9 O3C C8C -125.1(12) . . . . ?
O2D Na9 O3C C8C -6.0(13) . . . . ?
O5C Na9 O3C C8C -118.0(11) . . . . ?
O6 Na9 O3C C8C 76.9(11) . . . . ?
C8C O3C C10C C11C 153.0(14) . . . . ?
Na9 O3C C10C C11C 13.7(17) . . . . ?
O3C C10C C11C O4C -42.5(19) . . . . ?
C10C C11C O4C C13C 175.2(12) . . . . ?
C10C C11C O4C Na9 48.2(14) . . . . ?
O1C Na9 O4C C13C 70.2(9) . . . . ?
O3C Na9 O4C C13C -158.0(10) . . . . ?
O3D Na9 O4C C13C -146.9(11) . . . . ?
O7 Na9 O4C C13C -52.0(9) . . . . ?
O2C Na9 O4C C13C 146.1(8) . . . . ?
O1D Na9 O4C C13C 92.6(10) . . . . ?
O5D Na9 O4C C13C 43.2(9) . . . . ?
O4D Na9 O4C C13C 43(2) . . . . ?
O2D Na9 O4C C13C 160.7(9) . . . . ?
O5C Na9 O4C C13C 31.5(8) . . . . ?
O6 Na9 O4C C13C -106.2(9) . . . . ?
O1C Na9 O4C C11C -162.3(9) . . . . ?
O3C Na9 O4C C11C -30.5(9) . . . . ?
O3D Na9 O4C C11C -19.3(10) . . . . ?
O7 Na9 O4C C11C 75.6(9) . . . . ?
O2C Na9 O4C C11C -86.4(9) . . . . ?
O1D Na9 O4C C11C -139.9(9) . . . . ?
O5D Na9 O4C C11C 170.7(11) . . . . ?
O4D Na9 O4C C11C 170(3) . . . . ?
O2D Na9 O4C C11C -71.8(10) . . . . ?
O5C Na9 O4C C11C 159.0(10) . . . . ?
O6 Na9 O4C C11C 21.4(11) . . . . ?
C11C O4C C13C C14C 178.1(11) . . . . ?
Na9 O4C C13C C14C -55.7(12) . . . . ?
O4C C13C C14C O5C 59.4(17) . . . . ?
C2C C1C O5C C14C 166.5(13) . . . . ?
C2C C1C O5C Na9 37.9(16) . . . . ?
C13C C14C O5C C1C -161.2(14) . . . . ?
C13C C14C O5C Na9 -32.1(16) . . . . ?
O1C Na9 O5C C1C -16.1(11) . . . . ?
O3C Na9 O5C C1C 117.9(10) . . . . ?
O3D Na9 O5C C1C 131.6(11) . . . . ?
O7 Na9 O5C C1C -139.2(11) . . . . ?
O2C Na9 O5C C1C 31.3(11) . . . . ?
O1D Na9 O5C C1C -8.6(12) . . . . ?
O5D Na9 O5C C1C -9(2) . . . . ?
O4C Na9 O5C C1C 130.1(12) . . . . ?
O4D Na9 O5C C1C 126.8(13) . . . . ?
O2D Na9 O5C C1C 46.5(12) . . . . ?
O6 Na9 O5C C1C -83.6(12) . . . . ?
O1C Na9 O5C C14C -144.4(11) . . . . ?
O3C Na9 O5C C14C -10.5(12) . . . . ?
O3D Na9 O5C C14C 3.3(12) . . . . ?
O7 Na9 O5C C14C 92.5(10) . . . . ?
O2C Na9 O5C C14C -97.0(10) . . . . ?
O1D Na9 O5C C14C -136.9(11) . . . . ?
O5D Na9 O5C C14C -138(2) . . . . ?
O4C Na9 O5C C14C 1.8(9) . . . . ?
O4D Na9 O5C C14C -1.6(11) . . . . ?
O2D Na9 O5C C14C -81.8(11) . . . . ?
O6 Na9 O5C C14C 148.1(9) . . . . ?
O5D C1D C2D O1D 27(4) . . . . ?
C1D C2D O1D C4D -172(2) . . . . ?
C1D C2D O1D Na9 -38(3) . . . . ?
O1C Na9 O1D C4D -178(2) . . . . ?
O3C Na9 O1D C4D 21.2(14) . . . . ?
O3D Na9 O1D C4D 30.2(15) . . . . ?
O7 Na9 O1D C4D -122.5(12) . . . . ?
O2C Na9 O1D C4D 26.1(12) . . . . ?
O5D Na9 O1D C4D 160.1(13) . . . . ?
O4C Na9 O1D C4D 106.1(12) . . . . ?
O4D Na9 O1D C4D 118.7(13) . . . . ?
O2D Na9 O1D C4D 23.0(12) . . . . ?
O5C Na9 O1D C4D 159.8(13) . . . . ?
O6 Na9 O1D C4D -63.1(12) . . . . ?
O1C Na9 O1D C2D 49(2) . . . . ?
O3C Na9 O1D C2D -111.5(15) . . . . ?
O3D Na9 O1D C2D -102.6(16) . . . . ?
O7 Na9 O1D C2D 104.7(16) . . . . ?
O2C Na9 O1D C2D -106.6(16) . . . . ?
O5D Na9 O1D C2D 27.4(15) . . . . ?
O4C Na9 O1D C2D -26.6(16) . . . . ?
O4D Na9 O1D C2D -14.1(16) . . . . ?
O2D Na9 O1D C2D -109.7(17) . . . . ?
O5C Na9 O1D C2D 27.1(16) . . . . ?
O6 Na9 O1D C2D 164.1(15) . . . . ?
C2D O1D C4D C5D 119(3) . . . . ?
Na9 O1D C4D C5D -13(2) . . . . ?
O1D C4D C5D O2D -16(3) . . . . ?
C4D C5D O2D C7D 164(2) . . . . ?
C4D C5D O2D Na9 37(2) . . . . ?
O1C Na9 O2D C7D -165.4(15) . . . . ?
O3C Na9 O2D C7D 19.4(14) . . . . ?
O3D Na9 O2D C7D 26.9(14) . . . . ?
O7 Na9 O2D C7D -31.1(18) . . . . ?
O2C Na9 O2D C7D -167(3) . . . . ?
O1D Na9 O2D C7D -158.6(15) . . . . ?
O5D Na9 O2D C7D 155.6(14) . . . . ?
O4C Na9 O2D C7D 70.7(15) . . . . ?
O4D Na9 O2D C7D 83.5(15) . . . . ?
O5C Na9 O2D C7D 138.7(14) . . . . ?
O6 Na9 O2D C7D -74.0(14) . . . . ?
O1C Na9 O2D C5D -37.8(13) . . . . ?
O3C Na9 O2D C5D 147.0(16) . . . . ?
O3D Na9 O2D C5D 154.5(15) . . . . ?
O7 Na9 O2D C5D 96.5(14) . . . . ?
O2C Na9 O2D C5D -40(2) . . . . ?
O1D Na9 O2D C5D -31.1(13) . . . . ?
O5D Na9 O2D C5D -76.9(14) . . . . ?
O4C Na9 O2D C5D -161.8(13) . . . . ?
O4D Na9 O2D C5D -148.9(13) . . . . ?
O5C Na9 O2D C5D -93.8(14) . . . . ?
O6 Na9 O2D C5D 53.6(13) . . . . ?
C5D O2D C7D C8D -168(2) . . . . ?
Na9 O2D C7D C8D -40(2) . . . . ?
O2D C7D C8D O3D 32(3) . . . . ?
C7D C8D O3D C10D -149(3) . . . . ?
C7D C8D O3D Na9 -6(3) . . . . ?
O1C Na9 O3D C8D -35(2) . . . . ?
O3C Na9 O3D C8D 10(2) . . . . ?
O7 Na9 O3D C8D 141.8(17) . . . . ?
O2C Na9 O3D C8D -14.3(17) . . . . ?
O1D Na9 O3D C8D -17(2) . . . . ?
O5D Na9 O3D C8D -118.9(17) . . . . ?
O4C Na9 O3D C8D -132.7(19) . . . . ?
O4D Na9 O3D C8D -130.2(18) . . . . ?
O2D Na9 O3D C8D -10.3(17) . . . . ?
O5C Na9 O3D C8D -134.4(17) . . . . ?
O6 Na9 O3D C8D 69.6(17) . . . . ?
O1C Na9 O3D C10D 106.9(17) . . . . ?
O3C Na9 O3D C10D 152(3) . . . . ?
O7 Na9 O3D C10D -76.0(17) . . . . ?
O2C Na9 O3D C10D 127.9(17) . . . . ?
O1D Na9 O3D C10D 124.8(17) . . . . ?
O5D Na9 O3D C10D 23.3(19) . . . . ?
O4C Na9 O3D C10D 9.5(16) . . . . ?
O4D Na9 O3D C10D 11.9(16) . . . . ?
O2D Na9 O3D C10D 131.9(18) . . . . ?
O5C Na9 O3D C10D 7.7(18) . . . . ?
O6 Na9 O3D C10D -148.2(16) . . . . ?
C8D O3D C10D C11D 150(2) . . . . ?
Na9 O3D C10D C11D 7(3) . . . . ?
O3D C10D C11D O4D -35(3) . . . . ?
C10D C11D O4D C13D 170.3(18) . . . . ?
C10D C11D O4D Na9 45(2) . . . . ?
O1C Na9 O4D C13D 56.7(14) . . . . ?
O3C Na9 O4D C13D -166.9(14) . . . . ?
O3D Na9 O4D C13D -155.9(14) . . . . ?
O7 Na9 O4D C13D -62.5(13) . . . . ?
O2C Na9 O4D C13D 130.9(13) . . . . ?
O1D Na9 O4D C13D 74.9(14) . . . . ?
O5D Na9 O4D C13D 33.0(12) . . . . ?
O4C Na9 O4D C13D -148(3) . . . . ?
O2D Na9 O4D C13D 147.5(13) . . . . ?
O5C Na9 O4D C13D 19.6(12) . . . . ?
O6 Na9 O4D C13D -100.7(16) . . . . ?
O1C Na9 O4D C11D -177.8(12) . . . . ?
O3C Na9 O4D C11D -41.4(12) . . . . ?
O3D Na9 O4D C11D -30.4(12) . . . . ?
O7 Na9 O4D C11D 62.9(13) . . . . ?
O2C Na9 O4D C11D -103.6(12) . . . . ?
O1D Na9 O4D C11D -159.6(12) . . . . ?
O5D Na9 O4D C11D 158.5(14) . . . . ?
O4C Na9 O4D C11D -22(2) . . . . ?
O2D Na9 O4D C11D -87.0(13) . . . . ?
O5C Na9 O4D C11D 145.1(15) . . . . ?
O6 Na9 O4D C11D 24.7(19) . . . . ?
C11D O4D C13D C14D 179.2(18) . . . . ?
Na9 O4D C13D C14D -55.7(19) . . . . ?
O4D C13D C14D O5D 57(3) . . . . ?
C2D C1D O5D C14D 130(3) . . . . ?
C2D C1D O5D Na9 -1(3) . . . . ?
C13D C14D O5D C1D -160(2) . . . . ?
C13D C14D O5D Na9 -28(3) . . . . ?
O1C Na9 O5D C1D -22.4(17) . . . . ?
O3C Na9 O5D C1D 95.0(18) . . . . ?
O3D Na9 O5D C1D 117.2(18) . . . . ?
O7 Na9 O5D C1D -144.4(17) . . . . ?
O2C Na9 O5D C1D 21.8(18) . . . . ?
O1D Na9 O5D C1D -13.5(18) . . . . ?
O4C Na9 O5D C1D 128.5(18) . . . . ?
O4D Na9 O5D C1D 128.6(18) . . . . ?
O2D Na9 O5D C1D 32.0(18) . . . . ?
O5C Na9 O5D C1D 166(3) . . . . ?
O6 Na9 O5D C1D -73.5(18) . . . . ?
O1C Na9 O5D C14D -152.4(18) . . . . ?
O3C Na9 O5D C14D -34.9(19) . . . . ?
O3D Na9 O5D C14D -12.7(19) . . . . ?
O7 Na9 O5D C14D 85.6(17) . . . . ?
O2C Na9 O5D C14D -108.2(17) . . . . ?
O1D Na9 O5D C14D -143.5(18) . . . . ?
O4C Na9 O5D C14D -1.5(17) . . . . ?
O4D Na9 O5D C14D -1.4(17) . . . . ?
O2D Na9 O5D C14D -98.0(17) . . . . ?
O5C Na9 O5D C14D 36(2) . . . . ?
O6 Na9 O5D C14D 156.5(16) . . . . ?
